data_2241391
loop_
_publ_author_name
'Gaitor, Jamie C.'
'Zayas, Manuel Sanchez'
'Myrthil, Darrel J.'
'White, Frankie'
'Hendrich, Jeffrey M.'
'Sykora, Richard E.'
'O'Brien, Richard A.'
'Reilly, John T.'
'Mirjafari, Arsalan'

_publ_section_title
;
 Crystal structure of a methimazole-based ionic liquid
;
_journal_issue 12
_journal_name_full 'Acta Crystallographica Section E'
_journal_page_first o1008
_journal_page_last o1009
_journal_paper_doi 10.1107/S2056989015022136
_journal_volume 71
_journal_year 2015
_chemical_formula_iupac 'C7 H11 N2 S +, Br -'
_chemical_formula_moiety 'C7 H11 N2 S +, Br -'
_chemical_formula_sum 'C7 H11 Br N2 S'
_chemical_formula_weight 235.15
_chemical_name_systematic
;
1-Methyl-2-(prop-2-en-1-ylsulfanyl)-1<i>H</i>-imidazol-3-ium
bromide
;
_space_group_crystal_system monoclinic
_space_group_IT_number 14
_space_group_name_Hall '-P 2ybc'
_space_group_name_H-M_alt 'P 1 21/c 1'
_symmetry_space_group_name_Hall '-P 2ybc'
_symmetry_space_group_name_H-M 'P 1 21/c 1'
_atom_sites_solution_hydrogens geom
_atom_sites_solution_primary direct
_atom_sites_solution_secondary difmap
_audit_creation_method
;
Olex2 1.2
(compiled 2015.01.26 svn.r3150 for OlexSys, GUI svn.r4998)
;
_cell_angle_alpha 90.00
_cell_angle_beta 104.006(7)
_cell_angle_gamma 90.00
_cell_formula_units_Z 4
_cell_length_a 10.8692(7)
_cell_length_b 7.4103(5)
_cell_length_c 12.8551(9)
_cell_measurement_reflns_used 2203
_cell_measurement_temperature 180.00(10)
_cell_measurement_theta_max 26.9700
_cell_measurement_theta_min 3.8540
_cell_volume 1004.62(12)
_computing_cell_refinement
;
<i>CrysAlis PRO</i> (Agilent, 2014)
;
_computing_data_collection
;
<i>CrysAlis PRO</i> (Agilent, 2014)
;
_computing_data_reduction
;
<i>CrysAlis PRO</i> (Agilent, 2014)
;
_computing_molecular_graphics
;
<i>OLEX2</i> (Dolomanov et al., 2009)
;
_computing_publication_material
;
<i>OLEX2</i> (Dolomanov et al., 2009) and <i>publCIF</i>
(Westrip, 2010)
;
_computing_structure_refinement
;
<i>SHELXL97</i> (Sheldrick, 2008)
;
_computing_structure_solution
;
<i>SHELXS97</i> (Sheldrick, 2008)
;
_diffrn_ambient_temperature 180.00(10)
_diffrn_detector_area_resol_mean 16.0514
_diffrn_measured_fraction_theta_full 0.999
_diffrn_measured_fraction_theta_max 0.999
_diffrn_measurement_device_type 'Agilent Xcalibur, Eos'
_diffrn_measurement_method '\w scans'
_diffrn_radiation_monochromator graphite
_diffrn_radiation_type MoK\a
_diffrn_radiation_wavelength 0.71073
_diffrn_reflns_av_R_equivalents 0.0418
_diffrn_reflns_limit_h_max 13
_diffrn_reflns_limit_h_min -13
_diffrn_reflns_limit_k_max 8
_diffrn_reflns_limit_k_min -8
_diffrn_reflns_limit_l_max 15
_diffrn_reflns_limit_l_min -15
_diffrn_reflns_number 7388
_diffrn_reflns_theta_full 25.34
_diffrn_reflns_theta_max 25.34
_diffrn_reflns_theta_min 3.20
_exptl_absorpt_coefficient_mu 4.244
_exptl_absorpt_correction_T_max 1.00000
_exptl_absorpt_correction_T_min 0.32113
_exptl_absorpt_correction_type multi-scan
_exptl_absorpt_process_details
;
(<i>CrysAlis PRO</i>; Agilent, 2014)
;
_exptl_crystal_colour colourless
_exptl_crystal_density_diffrn 1.555
_exptl_crystal_density_method 'not measured'
_exptl_crystal_description prism
_exptl_crystal_F_000 472
_exptl_crystal_size_max 0.6
_exptl_crystal_size_mid 0.32
_exptl_crystal_size_min 0.25
_refine_diff_density_max 0.337
_refine_diff_density_min -0.382
_refine_ls_extinction_method none
_refine_ls_goodness_of_fit_ref 1.034
_refine_ls_hydrogen_treatment mixed
_refine_ls_matrix_type full
_refine_ls_number_parameters 105
_refine_ls_number_reflns 1829
_refine_ls_number_restraints 1
_refine_ls_restrained_S_all 1.035
_refine_ls_R_factor_all 0.0392
_refine_ls_R_factor_gt 0.0295
_refine_ls_shift/su_max 0.001
_refine_ls_shift/su_mean 0.000
_refine_ls_structure_factor_coef Fsqd
_refine_ls_weighting_details 'calc w=1/[\s^2^(Fo^2^)+(0.0270P)^2^+0.0000P] where P=(Fo^2^+2Fc^2^)/3'
_refine_ls_weighting_scheme calc
_refine_ls_wR_factor_gt 0.0607
_refine_ls_wR_factor_ref 0.0647
_reflns_number_gt 1558
_reflns_number_total 1829
_reflns_threshold_expression >2\s(I)
_cod_data_source_file hg5463sup1.cif
_cod_data_source_block I
_cod_original_cell_volume 1004.62(11)
_cod_database_code 2241391

loop_
_space_group_symop_id
_space_group_symop_operation_xyz
1 'x, y, z'
2 '-x, y+1/2, -z+1/2'
3 '-x, -y, -z'
4 'x, -y-1/2, z-1/2'

loop_
_atom_site_type_symbol
_atom_site_label
_atom_site_fract_x
_atom_site_fract_y
_atom_site_fract_z
_atom_site_U_iso_or_equiv
_atom_site_adp_type
_atom_site_calc_flag
_atom_site_occupancy
Br Br1 0.70880(3) 0.66161(4) 0.53045(2) 0.02621(12) Uani d 1
N N2 0.6562(2) 0.0414(3) 0.2392(2) 0.0273(6) Uani d 1
N N1 0.6302(2) 0.1226(3) 0.39296(18) 0.0233(6) Uani d 1
C C2 0.5297(3) 0.0739(4) 0.2258(3) 0.0316(8) Uani d 1
H H2A 0.4669 0.0623 0.1625 0.038 Uiso calc 1
C C3 0.5134(3) 0.1262(4) 0.3221(3) 0.0285(7) Uani d 1
H H3 0.4371 0.1587 0.3376 0.034 Uiso calc 1
C C1 0.7171(3) 0.0704(4) 0.3410(2) 0.0234(7) Uani d 1
S S1 0.87834(8) 0.04183(11) 0.39532(7) 0.0373(2) Uani d 1
C C4 0.6547(4) 0.1637(4) 0.5076(2) 0.0370(9) Uani d 1
H H4A 0.5756 0.1749 0.5278 0.055 Uiso calc 1
H H4B 0.7009 0.2750 0.5221 0.055 Uiso calc 1
H H4C 0.7037 0.0681 0.5481 0.055 Uiso calc 1
C C6 0.9092(3) 0.3747(4) 0.3027(3) 0.0410(9) Uani d 1
H H6 0.9450 0.3274 0.2498 0.049 Uiso calc 1
C C5 0.9322(3) 0.2790(4) 0.4066(3) 0.0405(9) Uani d 1
H H5A 0.8889 0.3429 0.4532 0.049 Uiso calc 1
H H5B 1.0223 0.2818 0.4401 0.049 Uiso calc 1
C C7 0.8417(3) 0.5215(5) 0.2809(3) 0.0436(9) Uani d 1
H H7A 0.8047 0.5719 0.3323 0.052 Uiso calc 1
H H7B 0.8305 0.5758 0.2141 0.052 Uiso calc 1
H H2 0.689(3) 0.007(4) 0.190(2) 0.049(11) Uiso d 1

loop_
_atom_site_aniso_label
_atom_site_aniso_U_11
_atom_site_aniso_U_22
_atom_site_aniso_U_33
_atom_site_aniso_U_12
_atom_site_aniso_U_13
_atom_site_aniso_U_23
Br1 0.02573(18) 0.0284(2) 0.02529(19) -0.00350(13) 0.00772(13) -0.00185(13)
N2 0.0309(15) 0.0295(16) 0.0227(15) 0.0016(12) 0.0088(13) -0.0005(12)
N1 0.0304(15) 0.0165(13) 0.0238(14) -0.0003(11) 0.0081(12) 0.0002(10)
C2 0.0256(17) 0.030(2) 0.0354(19) -0.0008(14) -0.0003(15) 0.0026(15)
C3 0.0190(16) 0.0255(18) 0.041(2) 0.0028(13) 0.0064(14) 0.0023(15)
C1 0.0253(17) 0.0180(17) 0.0264(17) -0.0015(13) 0.0057(14) 0.0027(13)
S1 0.0229(4) 0.0335(5) 0.0518(6) 0.0031(4) 0.0019(4) 0.0112(4)
C4 0.059(2) 0.028(2) 0.0254(18) -0.0016(16) 0.0128(17) -0.0035(14)
C6 0.039(2) 0.045(2) 0.044(2) -0.0026(17) 0.0186(18) 0.0108(18)
C5 0.0249(18) 0.040(2) 0.051(2) -0.0105(15) -0.0023(16) 0.0134(17)
C7 0.049(2) 0.042(2) 0.037(2) 0.0000(18) 0.0056(18) 0.0126(17)

loop_
_atom_type_symbol
_atom_type_description
_atom_type_scat_dispersion_real
_atom_type_scat_dispersion_imag
_atom_type_scat_source
C C 0.0033 0.0016 'International Tables Vol C Tables 4.2.6.8 and 6.1.1.4'
H H 0.0000 0.0000 'International Tables Vol C Tables 4.2.6.8 and 6.1.1.4'
N N 0.0061 0.0033 'International Tables Vol C Tables 4.2.6.8 and 6.1.1.4'
S S 0.1246 0.1234 'International Tables Vol C Tables 4.2.6.8 and 6.1.1.4'
Br Br -0.2901 2.4595 'International Tables Vol C Tables 4.2.6.8 and 6.1.1.4'

loop_
_geom_angle_atom_site_label_1
_geom_angle_atom_site_label_2
_geom_angle_atom_site_label_3
_geom_angle
C2 N2 H2 124(2)
C1 N2 C2 109.9(3)
C1 N2 H2 126(2)
C3 N1 C4 125.3(3)
C1 N1 C3 109.0(2)
C1 N1 C4 125.7(3)
N2 C2 H2A 126.7
C3 C2 N2 106.7(3)
C3 C2 H2A 126.7
N1 C3 H3 126.3
C2 C3 N1 107.3(3)
C2 C3 H3 126.3
N2 C1 N1 107.1(3)
N2 C1 S1 126.0(2)
N1 C1 S1 126.9(2)
C1 S1 C5 100.68(14)
N1 C4 H4A 109.5
N1 C4 H4B 109.5
N1 C4 H4C 109.5
H4A C4 H4B 109.5
H4A C4 H4C 109.5
H4B C4 H4C 109.5
C5 C6 H6 118.1
C7 C6 H6 118.1
C7 C6 C5 123.8(3)
S1 C5 H5A 108.8
S1 C5 H5B 108.8
C6 C5 S1 113.8(2)
C6 C5 H5A 108.8
C6 C5 H5B 108.8
H5A C5 H5B 107.7
C6 C7 H7A 120.0
C6 C7 H7B 120.0
H7A C7 H7B 120.0

loop_
_geom_bond_atom_site_label_1
_geom_bond_atom_site_label_2
_geom_bond_distance
N2 C2 1.366(4)
N2 C1 1.334(4)
N2 H2 0.836(17)
N1 C3 1.373(4)
N1 C1 1.338(3)
N1 C4 1.465(4)
C2 H2A 0.9300
C2 C3 1.349(4)
C3 H3 0.9300
C1 S1 1.736(3)
S1 C5 1.847(3)
C4 H4A 0.9600
C4 H4B 0.9600
C4 H4C 0.9600
C6 H6 0.9300
C6 C5 1.480(4)
C6 C7 1.304(4)
C5 H5A 0.9700
C5 H5B 0.9700
C7 H7A 0.9300
C7 H7B 0.9300

loop_
_geom_hbond_atom_site_label_D
_geom_hbond_atom_site_label_H
_geom_hbond_atom_site_label_A
_geom_hbond_site_symmetry_A
_geom_hbond_distance_DH
_geom_hbond_distance_HA
_geom_hbond_distance_DA
_geom_hbond_angle_DHA
N2 H2 Br1 4_565 0.84(3) 2.46(3) 3.246(2) 158(3)
C2 H2A Br1 2_645 0.93 2.84 3.723(4) 159
C3 H3 Br1 3_666 0.93 2.91 3.757(3) 152
C4 H4B Br1 . 0.96 2.87 3.737(3) 151
C5 H5B Br1 3_766 0.97 2.89 3.814(3) 161

loop_
_geom_torsion_atom_site_label_1
_geom_torsion_atom_site_label_2
_geom_torsion_atom_site_label_3
_geom_torsion_atom_site_label_4
_geom_torsion
N2 C2 C3 N1 -0.7(3)
N2 C1 S1 C5 104.2(3)
N1 C1 S1 C5 -77.0(3)
C2 N2 C1 N1 -0.4(3)
C2 N2 C1 S1 178.7(2)
C3 N1 C1 N2 -0.1(3)
C3 N1 C1 S1 -179.1(2)
C1 N2 C2 C3 0.7(4)
C1 N1 C3 C2 0.5(3)
C1 S1 C5 C6 -61.4(3)
C4 N1 C3 C2 -177.7(3)
C4 N1 C1 N2 178.1(3)
C4 N1 C1 S1 -0.9(4)
C7 C6 C5 S1 121.8(3)

_cod_database_fobs_code 2241391
